data_7108360
loop_
_publ_author_name
'Shun Sugawara'
'Satoshi Kojima'
'Yohsuke Yamamoto'

_publ_section_title
;
 Synthesis of new cyclic aromatic carbene ligands bearing remote amino
 groups and their palladium(II) complexes
;
_journal_name_full Chem.Commun.
_journal_page_first 9735
_journal_paper_doi 10.1039/c2cc33510g
_journal_volume 48
_journal_year 2012
_chemical_formula_sum 'C17 H18 N2 O2'
_chemical_formula_weight 282.33
_chemical_name_systematic
;
?
;
_space_group_IT_number 14
_symmetry_cell_setting monoclinic
_symmetry_space_group_name_Hall '-P 2yn'
_symmetry_space_group_name_H-M 'P 1 21/n 1'
_atom_sites_solution_hydrogens geom
_atom_sites_solution_primary direct
_atom_sites_solution_secondary difmap
_audit_creation_method SHELXL-97
_cell_angle_alpha 90.00
_cell_angle_beta 107.207(2)
_cell_angle_gamma 90.00
_cell_formula_units_Z 4
_cell_length_a 12.1248(10)
_cell_length_b 8.8762(8)
_cell_length_c 13.9060(12)
_cell_measurement_reflns_used 13177
_cell_measurement_temperature 173(2)
_cell_measurement_theta_max 27.66
_cell_measurement_theta_min 3.020
_cell_volume 1429.6(2)
_computing_cell_refinement PROCESS-AUTO
_computing_data_collection PROCESS-AUTO
_computing_molecular_graphics 'Yadokari-XG 2009 (Wakita Nemoto et al., 2009)'
_computing_publication_material 'Yadokari-XG 2009 (Wakita,Nemoto et al., 2009)'
_computing_structure_refinement 'SHELXL-97 (Sheldrick, 1997)'
_computing_structure_solution SIR-2004
_diffrn_ambient_temperature 173(2)
_diffrn_detector_area_resol_mean 10.0
_diffrn_measured_fraction_theta_full 0.996
_diffrn_measured_fraction_theta_max 0.996
_diffrn_measurement_device_type 'Rigaku SCXmini'
_diffrn_measurement_method \w-scans
_diffrn_radiation_monochromator Graphite
_diffrn_radiation_source 'long-fine-focus sealed tube'
_diffrn_radiation_type MoK\a
_diffrn_radiation_wavelength 0.71075
_diffrn_reflns_av_R_equivalents 0.0302
_diffrn_reflns_av_sigmaI/netI 0.0222
_diffrn_reflns_limit_h_max 15
_diffrn_reflns_limit_h_min -15
_diffrn_reflns_limit_k_max 11
_diffrn_reflns_limit_k_min -11
_diffrn_reflns_limit_l_max 17
_diffrn_reflns_limit_l_min -18
_diffrn_reflns_number 14303
_diffrn_reflns_theta_full 27.48
_diffrn_reflns_theta_max 27.48
_diffrn_reflns_theta_min 3.02
_exptl_absorpt_coefficient_mu 0.087
_exptl_absorpt_correction_T_max 1.0000
_exptl_absorpt_correction_T_min 0.7854
_exptl_absorpt_correction_type multi-scan
_exptl_absorpt_process_details
;
'ABSCOR (Higashi, 1995)'
;
_exptl_crystal_colour red
_exptl_crystal_density_diffrn 1.312
_exptl_crystal_density_method 'not measured'
_exptl_crystal_description block
_exptl_crystal_F_000 600
_exptl_crystal_size_max 0.88
_exptl_crystal_size_mid 0.60
_exptl_crystal_size_min 0.44
_refine_diff_density_max 0.280
_refine_diff_density_min -0.191
_refine_diff_density_rms 0.038
_refine_ls_extinction_method none
_refine_ls_goodness_of_fit_ref 1.040
_refine_ls_hydrogen_treatment constr
_refine_ls_matrix_type full
_refine_ls_number_parameters 194
_refine_ls_number_reflns 3265
_refine_ls_number_restraints 0
_refine_ls_restrained_S_all 1.040
_refine_ls_R_factor_all 0.0470
_refine_ls_R_factor_gt 0.0411
_refine_ls_shift/su_max 0.000
_refine_ls_shift/su_mean 0.000
_refine_ls_structure_factor_coef Fsqd
_refine_ls_weighting_details 'calc w=1/[\s^2^(Fo^2^)+(0.0545P)^2^+0.4988P] where P=(Fo^2^+2Fc^2^)/3'
_refine_ls_weighting_scheme calc
_refine_ls_wR_factor_gt 0.1119
_refine_ls_wR_factor_ref 0.1169
_reflns_number_gt 2864
_reflns_number_total 3265
_reflns_threshold_expression >2sigma(I)
_cod_data_source_file c2cc33510g.txt
_cod_data_source_block ketone
_cod_original_sg_symbol_H-M 'P 21/n'
_cod_database_code 7108360

loop_
_symmetry_equiv_pos_as_xyz
'x, y, z'
'-x+1/2, y+1/2, -z+1/2'
'-x, -y, -z'
'x-1/2, -y-1/2, z-1/2'

loop_
_atom_site_label
_atom_site_type_symbol
_atom_site_fract_x
_atom_site_fract_y
_atom_site_fract_z
_atom_site_U_iso_or_equiv
_atom_site_adp_type
_atom_site_occupancy
_atom_site_symmetry_multiplicity
_atom_site_calc_flag
_atom_site_refinement_flags
C1 C 0.76986(11) 0.55480(14) 0.34309(9) 0.0299(3) Uani 1 1 d .
H1 H 0.7655 0.5596 0.2738 0.036 Uiso 1 1 calc R
C2 C 0.85763(11) 0.62816(14) 0.41147(9) 0.0311(3) Uani 1 1 d .
H2 H 0.9140 0.6807 0.3894 0.037 Uiso 1 1 calc R
C3 C 0.86525(10) 0.62650(13) 0.51517(9) 0.0272(3) Uani 1 1 d .
C4 C 0.78396(10) 0.54073(13) 0.54533(9) 0.0265(2) Uani 1 1 d .
H4 H 0.7888 0.5336 0.6146 0.032 Uiso 1 1 calc R
C5 C 0.46677(10) 0.22402(13) 0.49037(9) 0.0267(2) Uani 1 1 d .
H5 H 0.4819 0.2257 0.5614 0.032 Uiso 1 1 calc R
C6 C 0.37543(10) 0.13708(14) 0.43061(9) 0.0277(3) Uani 1 1 d .
C7 C 0.35722(10) 0.13749(14) 0.32493(9) 0.0304(3) Uani 1 1 d .
H7 H 0.2965 0.0790 0.2826 0.036 Uiso 1 1 calc R
C8 C 0.42621(10) 0.22117(14) 0.28353(9) 0.0286(3) Uani 1 1 d .
H8 H 0.4121 0.2195 0.2126 0.034 Uiso 1 1 calc R
C9 C 0.59080(10) 0.39736(13) 0.29850(8) 0.0259(2) Uani 1 1 d .
C10 C 0.68576(10) 0.47257(13) 0.37161(8) 0.0253(2) Uani 1 1 d .
C11 C 0.69696(10) 0.46668(13) 0.47406(8) 0.0241(2) Uani 1 1 d .
C12 C 0.53466(9) 0.30711(13) 0.44597(8) 0.0244(2) Uani 1 1 d .
C13 C 0.51704(10) 0.30935(13) 0.34236(8) 0.0249(2) Uani 1 1 d .
C14 C 1.03710(11) 0.78609(16) 0.55250(11) 0.0360(3) Uani 1 1 d .
H14 H 1.0890 0.7119 0.5366 0.054 Uiso 1 1 calc R
H14A H 1.0811 0.8510 0.6075 0.054 Uiso 1 1 calc R
H14B H 1.0018 0.8477 0.4929 0.054 Uiso 1 1 calc R
C15 C 0.96172(13) 0.69472(18) 0.68912(10) 0.0427(3) Uani 1 1 d .
H15 H 0.8884 0.7176 0.7023 0.064 Uiso 1 1 calc R
H15A H 1.0211 0.7656 0.7263 0.064 Uiso 1 1 calc R
H15B H 0.9854 0.5916 0.7110 0.064 Uiso 1 1 calc R
C16 C 0.32307(12) 0.05716(17) 0.57868(10) 0.0389(3) Uani 1 1 d .
H16 H 0.3943 0.0028 0.6128 0.058 Uiso 1 1 calc R
H16A H 0.2575 0.0080 0.5934 0.058 Uiso 1 1 calc R
H16B H 0.3291 0.1615 0.6028 0.058 Uiso 1 1 calc R
C17 C 0.22378(12) -0.05124(17) 0.41182(11) 0.0425(3) Uani 1 1 d .
H17 H 0.1600 0.0031 0.3646 0.064 Uiso 1 1 calc R
H17A H 0.1935 -0.1140 0.4562 0.064 Uiso 1 1 calc R
H17B H 0.2623 -0.1153 0.3741 0.064 Uiso 1 1 calc R
O1 O 0.62160(7) 0.38761(10) 0.51148(6) 0.0269(2) Uani 1 1 d .
O2 O 0.57435(8) 0.40769(10) 0.20667(6) 0.0340(2) Uani 1 1 d .
N1 N 0.94744(9) 0.70853(13) 0.58283(8) 0.0331(3) Uani 1 1 d .
N2 N 0.30586(9) 0.05594(13) 0.47162(8) 0.0348(3) Uani 1 1 d .

loop_
_atom_site_aniso_label
_atom_site_aniso_U_11
_atom_site_aniso_U_22
_atom_site_aniso_U_33
_atom_site_aniso_U_23
_atom_site_aniso_U_13
_atom_site_aniso_U_12
C1 0.0352(6) 0.0306(6) 0.0255(6) 0.0030(5) 0.0116(5) 0.0005(5)
C2 0.0317(6) 0.0303(6) 0.0336(6) 0.0043(5) 0.0134(5) -0.0025(5)
C3 0.0263(6) 0.0239(5) 0.0302(6) 0.0018(4) 0.0066(4) 0.0000(4)
C4 0.0274(6) 0.0277(6) 0.0235(5) 0.0010(4) 0.0063(4) -0.0013(5)
C5 0.0257(6) 0.0291(6) 0.0247(5) -0.0016(4) 0.0066(4) -0.0001(4)
C6 0.0234(5) 0.0269(6) 0.0320(6) -0.0014(5) 0.0070(4) 0.0005(4)
C7 0.0264(6) 0.0304(6) 0.0301(6) -0.0050(5) 0.0019(4) -0.0017(5)
C8 0.0298(6) 0.0282(6) 0.0246(5) -0.0021(4) 0.0029(4) 0.0028(5)
C9 0.0306(6) 0.0232(5) 0.0229(5) 0.0000(4) 0.0064(4) 0.0056(4)
C10 0.0279(6) 0.0236(5) 0.0242(5) 0.0014(4) 0.0073(4) 0.0029(4)
C11 0.0247(5) 0.0221(5) 0.0261(5) 0.0016(4) 0.0082(4) 0.0012(4)
C12 0.0228(5) 0.0236(5) 0.0249(5) -0.0024(4) 0.0041(4) 0.0012(4)
C13 0.0260(5) 0.0228(5) 0.0242(5) -0.0004(4) 0.0050(4) 0.0034(4)
C14 0.0313(6) 0.0328(7) 0.0441(7) -0.0003(5) 0.0114(5) -0.0084(5)
C15 0.0437(8) 0.0477(8) 0.0315(7) -0.0009(6) 0.0032(6) -0.0183(6)
C16 0.0361(7) 0.0451(8) 0.0365(7) 0.0004(6) 0.0125(5) -0.0094(6)
C17 0.0361(7) 0.0445(8) 0.0451(8) -0.0037(6) 0.0091(6) -0.0162(6)
O1 0.0272(4) 0.0312(4) 0.0218(4) -0.0017(3) 0.0064(3) -0.0077(3)
O2 0.0435(5) 0.0360(5) 0.0217(4) 0.0001(3) 0.0084(4) -0.0008(4)
N1 0.0312(5) 0.0349(6) 0.0322(5) 0.0007(4) 0.0077(4) -0.0095(4)
N2 0.0296(5) 0.0402(6) 0.0343(6) -0.0036(5) 0.0090(4) -0.0105(5)

loop_
_atom_type_symbol
_atom_type_description
_atom_type_scat_dispersion_real
_atom_type_scat_dispersion_imag
_atom_type_scat_source
C C 0.0033 0.0016 'International Tables Vol C Tables 4.2.6.8 and 6.1.1.4'
H H 0.0000 0.0000 'International Tables Vol C Tables 4.2.6.8 and 6.1.1.4'
N N 0.0061 0.0033 'International Tables Vol C Tables 4.2.6.8 and 6.1.1.4'
O O 0.0106 0.0060 'International Tables Vol C Tables 4.2.6.8 and 6.1.1.4'

loop_
_geom_angle_atom_site_label_1
_geom_angle_atom_site_label_2
_geom_angle_atom_site_label_3
_geom_angle
C2 C1 C10 122.23(11)
C2 C1 H1 118.9
C10 C1 H1 118.9
C1 C2 C3 120.44(11)
C1 C2 H2 119.8
C3 C2 H2 119.8
N1 C3 C4 121.24(11)
N1 C3 C2 120.76(11)
C4 C3 C2 117.98(11)
C11 C4 C3 119.88(11)
C11 C4 H4 120.1
C3 C4 H4 120.1
C12 C5 C6 119.99(11)
C12 C5 H5 120.0
C6 C5 H5 120.0
N2 C6 C5 121.54(11)
N2 C6 C7 120.72(11)
C5 C6 C7 117.74(11)
C8 C7 C6 120.68(11)
C8 C7 H7 119.7
C6 C7 H7 119.7
C7 C8 C13 122.08(11)
C7 C8 H8 119.0
C13 C8 H8 119.0
O2 C9 C13 122.90(11)
O2 C9 C10 122.74(11)
C13 C9 C10 114.36(10)
C11 C10 C1 116.73(11)
C11 C10 C9 121.07(11)
C1 C10 C9 122.19(10)
O1 C11 C4 115.12(10)
O1 C11 C10 122.25(10)
C4 C11 C10 122.63(11)
O1 C12 C5 115.09(10)
O1 C12 C13 122.13(10)
C5 C12 C13 122.77(10)
C12 C13 C8 116.73(11)
C12 C13 C9 121.17(10)
C8 C13 C9 122.09(11)
N1 C14 H14 109.5
N1 C14 H14A 109.5
H14 C14 H14A 109.5
N1 C14 H14B 109.5
H14 C14 H14B 109.5
H14A C14 H14B 109.5
N1 C15 H15 109.5
N1 C15 H15A 109.5
H15 C15 H15A 109.5
N1 C15 H15B 109.5
H15 C15 H15B 109.5
H15A C15 H15B 109.5
N2 C16 H16 109.5
N2 C16 H16A 109.5
H16 C16 H16A 109.5
N2 C16 H16B 109.5
H16 C16 H16B 109.5
H16A C16 H16B 109.5
N2 C17 H17 109.5
N2 C17 H17A 109.5
H17 C17 H17A 109.5
N2 C17 H17B 109.5
H17 C17 H17B 109.5
H17A C17 H17B 109.5
C11 O1 C12 118.81(9)
C3 N1 C15 120.29(10)
C3 N1 C14 120.74(11)
C15 N1 C14 117.73(11)
C6 N2 C16 120.83(10)
C6 N2 C17 120.96(11)
C16 N2 C17 117.59(11)

loop_
_geom_bond_atom_site_label_1
_geom_bond_atom_site_label_2
_geom_bond_distance
C1 C2 1.3646(18)
C1 C10 1.4033(17)
C1 H1 0.9500
C2 C3 1.4176(17)
C2 H2 0.9500
C3 N1 1.3615(15)
C3 C4 1.4041(16)
C4 C11 1.3815(16)
C4 H4 0.9500
C5 C12 1.3796(16)
C5 C6 1.4030(16)
C5 H5 0.9500
C6 N2 1.3565(16)
C6 C7 1.4200(17)
C7 C8 1.3667(18)
C7 H7 0.9500
C8 C13 1.4006(16)
C8 H8 0.9500
C9 O2 1.2362(14)
C9 C13 1.4508(17)
C9 C10 1.4533(16)
C10 C11 1.3916(15)
C11 O1 1.3710(14)
C12 O1 1.3723(13)
C12 C13 1.3928(16)
C14 N1 1.4507(16)
C14 H14 0.9800
C14 H14A 0.9800
C14 H14B 0.9800
C15 N1 1.4417(17)
C15 H15 0.9800
C15 H15A 0.9800
C15 H15B 0.9800
C16 N2 1.4410(17)
C16 H16 0.9800
C16 H16A 0.9800
C16 H16B 0.9800
C17 N2 1.4482(16)
C17 H17 0.9800
C17 H17A 0.9800
C17 H17B 0.9800

loop_
_geom_torsion_atom_site_label_1
_geom_torsion_atom_site_label_2
_geom_torsion_atom_site_label_3
_geom_torsion_atom_site_label_4
_geom_torsion
C10 C1 C2 C3 -1.50(19)
C1 C2 C3 N1 -175.08(12)
C1 C2 C3 C4 3.45(18)
N1 C3 C4 C11 175.73(11)
C2 C3 C4 C11 -2.80(17)
C12 C5 C6 N2 -178.95(11)
C12 C5 C6 C7 0.56(17)
N2 C6 C7 C8 178.95(11)
C5 C6 C7 C8 -0.56(18)
C6 C7 C8 C13 0.04(19)
C2 C1 C10 C11 -1.12(18)
C2 C1 C10 C9 178.55(11)
O2 C9 C10 C11 175.58(11)
C13 C9 C10 C11 -4.39(16)
O2 C9 C10 C1 -4.08(18)
C13 C9 C10 C1 175.95(10)
C3 C4 C11 O1 -179.32(10)
C3 C4 C11 C10 0.20(18)
C1 C10 C11 O1 -178.73(10)
C9 C10 C11 O1 1.59(17)
C1 C10 C11 C4 1.79(17)
C9 C10 C11 C4 -177.89(11)
C6 C5 C12 O1 -179.85(10)
C6 C5 C12 C13 -0.05(18)
O1 C12 C13 C8 179.33(10)
C5 C12 C13 C8 -0.46(17)
O1 C12 C13 C9 0.22(17)
C5 C12 C13 C9 -179.57(10)
C7 C8 C13 C12 0.47(17)
C7 C8 C13 C9 179.56(11)
O2 C9 C13 C12 -176.45(11)
C10 C9 C13 C12 3.52(16)
O2 C9 C13 C8 4.49(18)
C10 C9 C13 C8 -175.53(10)
C4 C11 O1 C12 -178.07(10)
C10 C11 O1 C12 2.41(16)
C5 C12 O1 C11 176.48(10)
C13 C12 O1 C11 -3.33(16)
C4 C3 N1 C15 7.58(19)
C2 C3 N1 C15 -173.93(12)
C4 C3 N1 C14 174.57(11)
C2 C3 N1 C14 -6.94(18)
C5 C6 N2 C16 0.44(19)
C7 C6 N2 C16 -179.05(12)
C5 C6 N2 C17 -170.28(12)
C7 C6 N2 C17 10.23(19)
